data_4001334
loop_
_publ_author_name
'Zhou, Huajun'
'Strates, Konstantia C.'
'Mu\~noz, Miguel \'A.'
'Little, Kevin J.'
'Pajerowski, Daniel M.'
'Meisel, Mark W.'
'Talham, Daniel R.'
'Lachgar, Abdessadek'

_publ_section_title
;
 Inorganic Crystal Engineering through Cation Metathesis:&#x00A0; One-,
 Two-, and Three-Dimensional Cluster-Based Coordination Polymers
;
_journal_issue 9
_journal_name_full 'Chemistry of Materials'
_journal_page_first 2238
_journal_paper_doi 10.1021/cm063005p
_journal_volume 19
_journal_year 2007
_chemical_formula_sum 'C37.5 H61 Cl12 Mn N11 Nb6 O6'
_chemical_formula_weight 1799.77
_chemical_name_systematic
; 
 ? 
;
_space_group_IT_number 14
_symmetry_cell_setting monoclinic
_symmetry_space_group_name_Hall '-P 2ybc'
_symmetry_space_group_name_H-M 'P 1 21/c 1'
_atom_sites_solution_hydrogens geom
_atom_sites_solution_primary direct
_atom_sites_solution_secondary difmap
_audit_creation_method SHELXL-97
_cell_angle_alpha 90.00
_cell_angle_beta 103.17(3)
_cell_angle_gamma 90.00
_cell_formula_units_Z 4
_cell_length_a 11.791(2)
_cell_length_b 23.168(5)
_cell_length_c 25.506(5)
_cell_measurement_reflns_used 5457
_cell_measurement_temperature 293(2)
_cell_measurement_theta_max 23.67
_cell_measurement_theta_min 3.88
_cell_volume 6784(2)
_computing_cell_refinement 'Bruker SMART'
_computing_data_collection 'Bruker SMART'
_computing_data_reduction 'Bruker SAINT'
_computing_molecular_graphics 'Bruker SHELXTL'
_computing_publication_material 'Bruker SHELXTL'
_computing_structure_refinement 'Bruker SHELXTL'
_computing_structure_solution 'Bruker SHELXTL'
_diffrn_ambient_temperature 293(2)
_diffrn_measured_fraction_theta_full 0.996
_diffrn_measured_fraction_theta_max 0.996
_diffrn_radiation_monochromator graphite
_diffrn_radiation_source 'fine-focus sealed tube'
_diffrn_radiation_type MoK\a
_diffrn_radiation_wavelength 0.71073
_diffrn_reflns_av_R_equivalents 0.0693
_diffrn_reflns_av_sigmaI/netI 0.0600
_diffrn_reflns_limit_h_max 14
_diffrn_reflns_limit_h_min -14
_diffrn_reflns_limit_k_max 27
_diffrn_reflns_limit_k_min -27
_diffrn_reflns_limit_l_max 30
_diffrn_reflns_limit_l_min -30
_diffrn_reflns_number 48887
_diffrn_reflns_theta_full 25.00
_diffrn_reflns_theta_max 25.00
_diffrn_reflns_theta_min 3.77
_exptl_absorpt_coefficient_mu 1.675
_exptl_absorpt_correction_T_max 0.8917
_exptl_absorpt_correction_T_min 0.6992
_exptl_absorpt_correction_type multi-scan
_exptl_absorpt_process_details
;
Data were corrected for absorption effects using 
multi-scan technique (SADABS). The ratio of minimum
to maximum apparent transmission: 0.728769
;
_exptl_crystal_colour dark
_exptl_crystal_density_diffrn 1.762
_exptl_crystal_density_method 'not measured'
_exptl_crystal_description romboid
_exptl_crystal_F_000 3544
_exptl_crystal_size_max 0.23
_exptl_crystal_size_mid 0.08
_exptl_crystal_size_min 0.07
_refine_diff_density_max 0.678
_refine_diff_density_min -0.697
_refine_diff_density_rms 0.119
_refine_ls_extinction_method none
_refine_ls_goodness_of_fit_ref 1.082
_refine_ls_hydrogen_treatment constr
_refine_ls_matrix_type full
_refine_ls_number_parameters 656
_refine_ls_number_reflns 11890
_refine_ls_number_restraints 0
_refine_ls_restrained_S_all 1.082
_refine_ls_R_factor_all 0.0847
_refine_ls_R_factor_gt 0.0592
_refine_ls_shift/su_max 0.005
_refine_ls_shift/su_mean 0.000
_refine_ls_structure_factor_coef Fsqd
_refine_ls_weighting_details 'calc w=1/[\s^2^(Fo^2^)+(0.0474P)^2^+23.5811P] where P=(Fo^2^+2Fc^2^)/3'
_refine_ls_weighting_scheme calc
_refine_ls_wR_factor_gt 0.1231
_refine_ls_wR_factor_ref 0.1334
_reflns_number_gt 8972
_reflns_number_total 11890
_reflns_threshold_expression >2sigma(I)
_cod_data_source_file cm063005psi20070221_113607.cif
_cod_data_source_block a84g
_cod_depositor_comments
;
The following automatic conversions were performed:

'_symmetry_cell_setting' value 'Monoclinic' changed to 'monoclinic'
according to /home/saulius/struct/CIF-dictionaries/cif_core.dic
dictionary named 'cif_core.dic' version 2.4.1 from 2010-06-29.

Automatic conversion script
Id: cif_fix_values 1715 2011-07-08 13:25:40Z adriana 
;
_cod_original_sg_symbol_H-M P2(1)/c
_cod_original_formula_sum 'C37.50 H61 Cl12 Mn N11 Nb6 O6'
_cod_database_code 4001334

loop_
_symmetry_equiv_pos_as_xyz
'x, y, z'
'-x, y+1/2, -z+1/2'
'-x, -y, -z'
'x, -y-1/2, z-1/2'

loop_
_atom_site_label
_atom_site_type_symbol
_atom_site_fract_x
_atom_site_fract_y
_atom_site_fract_z
_atom_site_U_iso_or_equiv
_atom_site_adp_type
_atom_site_occupancy
_atom_site_symmetry_multiplicity
_atom_site_calc_flag
_atom_site_refinement_flags
Nb1 Nb 0.22784(6) 0.30029(3) 0.50050(2) 0.03054(17) Uani 1 1 d .
Nb2 Nb 0.36741(6) 0.19751(3) 0.49213(3) 0.03283(17) Uani 1 1 d .
Nb3 Nb 0.21654(6) 0.17261(3) 0.38619(2) 0.03075(17) Uani 1 1 d .
Nb4 Nb 0.32962(6) 0.28539(3) 0.40703(2) 0.03095(17) Uani 1 1 d .
Nb5 Nb 0.07698(6) 0.27515(3) 0.39478(3) 0.03243(17) Uani 1 1 d .
Nb6 Nb 0.11443(6) 0.18723(3) 0.47976(3) 0.03352(17) Uani 1 1 d .
Mn1 Mn 0.21713(10) 0.08687(5) 0.18851(4) 0.0341(3) Uani 1 1 d .
Cl1 Cl 0.39902(17) 0.26638(8) 0.56767(7) 0.0418(5) Uani 1 1 d .
Cl2 Cl 0.35549(18) 0.36981(8) 0.46796(8) 0.0437(5) Uani 1 1 d .
Cl3 Cl 0.10124(18) 0.25418(9) 0.55315(8) 0.0458(5) Uani 1 1 d .
Cl4 Cl 0.05946(18) 0.35802(8) 0.45310(8) 0.0465(5) Uani 1 1 d .
Cl5 Cl 0.38364(19) 0.11390(8) 0.43366(8) 0.0480(5) Uani 1 1 d .
Cl6 Cl 0.26668(19) 0.13449(8) 0.54437(8) 0.0483(5) Uani 1 1 d .
Cl7 Cl 0.51895(17) 0.24800(9) 0.45775(8) 0.0468(5) Uani 1 1 d .
Cl8 Cl 0.04510(17) 0.20723(9) 0.31928(7) 0.0423(5) Uani 1 1 d .
Cl9 Cl 0.17811(18) 0.33903(8) 0.34271(8) 0.0452(5) Uani 1 1 d .
Cl10 Cl 0.09003(19) 0.10266(8) 0.41880(8) 0.0466(5) Uani 1 1 d .
Cl11 Cl 0.34466(17) 0.21834(8) 0.33445(7) 0.0418(5) Uani 1 1 d .
Cl12 Cl -0.07480(17) 0.22447(9) 0.42924(8) 0.0485(5) Uani 1 1 d .
C1 C 0.2294(7) 0.3693(3) 0.5642(3) 0.0416(19) Uani 1 1 d .
C2 C 0.5236(9) 0.1536(4) 0.5458(4) 0.060(2) Uani 1 1 d .
C3 C 0.2111(7) 0.1078(3) 0.3180(3) 0.0397(19) Uani 1 1 d .
C4 C 0.4424(8) 0.3379(4) 0.3645(4) 0.054(2) Uani 1 1 d .
C5 C -0.0825(8) 0.3155(4) 0.3401(4) 0.054(2) Uani 1 1 d .
C6 C 0.0019(9) 0.1321(4) 0.5202(4) 0.060(3) Uani 1 1 d .
C7 C -0.0164(7) 0.0408(3) 0.1506(3) 0.0378(18) Uani 1 1 d .
C8 C 0.4405(8) 0.1454(4) 0.2244(3) 0.047(2) Uani 1 1 d .
H8A H 0.4833 0.1790 0.2342 0.057 Uiso 1 1 calc R
C9 C -0.2589(8) 0.0518(4) 0.1161(3) 0.052(2) Uani 1 1 d .
C10 C 0.1592(7) 0.2084(3) 0.1980(3) 0.043(2) Uani 1 1 d .
H10A H 0.1600 0.2139 0.2358 0.052 Uiso 1 1 calc R
H10B H 0.1148 0.2397 0.1778 0.052 Uiso 1 1 calc R
C11 C 0.5035(7) 0.0916(3) 0.2333(3) 0.0420(19) Uani 1 1 d .
C12 C 0.6271(8) 0.0936(4) 0.2532(3) 0.055(2) Uani 1 1 d .
H12A H 0.6631 0.1290 0.2630 0.066 Uiso 1 1 calc R
C13 C -0.0881(7) -0.0075(3) 0.1371(3) 0.045(2) Uani 1 1 d .
H13A H -0.0545 -0.0440 0.1396 0.055 Uiso 1 1 calc R
C14 C -0.1928(7) 0.1004(3) 0.1280(3) 0.050(2) Uani 1 1 d .
H14A H -0.2281 0.1365 0.1246 0.060 Uiso 1 1 calc R
C15 C -0.0699(7) 0.0958(3) 0.1456(3) 0.0404(19) Uani 1 1 d .
C16 C 0.2801(7) 0.2092(3) 0.1902(3) 0.043(2) Uani 1 1 d .
H16A H 0.2799 0.2184 0.1531 0.051 Uiso 1 1 calc R
H16B H 0.3256 0.2382 0.2132 0.051 Uiso 1 1 calc R
C17 C -0.0067(7) 0.1479(3) 0.1617(3) 0.0429(19) Uani 1 1 d .
H17A H -0.0502 0.1817 0.1592 0.052 Uiso 1 1 calc R
C18 C 0.4502(8) 0.0378(3) 0.2199(3) 0.043(2) Uani 1 1 d .
C19 C 0.8711(9) 0.0943(5) 0.2818(5) 0.085(4) Uani 1 1 d .
H19A H 0.9527 0.0867 0.2946 0.128 Uiso 1 1 calc R
H19B H 0.8445 0.1186 0.3070 0.128 Uiso 1 1 calc R
H19C H 0.8583 0.1134 0.2475 0.128 Uiso 1 1 calc R
C20 C 0.6372(8) -0.0073(4) 0.2450(4) 0.063(3) Uani 1 1 d .
H20A H 0.6815 -0.0409 0.2495 0.076 Uiso 1 1 calc R
C21 C -0.4363(8) 0.1058(5) 0.0997(4) 0.074(3) Uani 1 1 d .
H21A H -0.5186 0.1009 0.0862 0.111 Uiso 1 1 calc R
H21B H -0.4075 0.1337 0.0781 0.111 Uiso 1 1 calc R
H21C H -0.4213 0.1189 0.1363 0.111 Uiso 1 1 calc R
C22 C 0.6929(8) 0.0450(4) 0.2580(4) 0.061(3) Uani 1 1 d .
C23 C -0.2068(8) -0.0024(4) 0.1202(4) 0.060(3) Uani 1 1 d .
H23A H -0.2525 -0.0352 0.1115 0.071 Uiso 1 1 calc R
C24 C 0.5207(8) -0.0115(4) 0.2259(4) 0.054(2) Uani 1 1 d .
H24A H 0.4870 -0.0475 0.2167 0.065 Uiso 1 1 calc R
C37 C 0.743(2) 0.2560(12) 0.6006(11) 0.101(8) Uiso 0.50 1 d P
O5S O 0.7994(19) 0.2430(9) 0.5673(9) 0.143(8) Uiso 0.50 1 d P
C38 C 0.631(4) 0.258(2) 0.280(2) 0.199(18) Uiso 0.50 1 d P
O7S1 O 0.650(3) 0.2264(13) 0.3248(13) 0.088(9) Uiso 0.25 1 d P
O7S2 O 0.572(4) 0.3045(18) 0.2525(17) 0.131(14) Uiso 0.25 1 d P
C39 C 0.360(3) 0.3461(12) 0.2208(12) 0.114(9) Uiso 0.50 1 d P
O8S O 0.454(3) 0.3530(13) 0.1865(12) 0.213(12) Uiso 0.50 1 d P
O1 O 0.0976(4) 0.0327(2) 0.1683(2) 0.0401(13) Uani 1 1 d .
O2 O 0.3349(4) 0.0316(2) 0.20029(19) 0.0385(12) Uani 1 1 d .
O3 O -0.3790(5) 0.0520(3) 0.0974(3) 0.077(2) Uani 1 1 d .
O4 O 0.8098(6) 0.0426(3) 0.2761(3) 0.087(2) Uani 1 1 d .
O6S O 0.165(2) 0.1306(12) 0.6672(11) 0.181(10) Uiso 0.50 1 d P
N1 N 0.2268(6) 0.3999(3) 0.5984(3) 0.0454(17) Uani 1 1 d .
N2 N 0.5998(9) 0.1294(5) 0.5730(4) 0.102(4) Uani 1 1 d .
N3 N 0.2110(6) 0.0838(3) 0.2796(3) 0.0472(17) Uani 1 1 d .
N4 N 0.5000(8) 0.3603(4) 0.3411(4) 0.081(3) Uani 1 1 d .
N5 N -0.1629(9) 0.3320(4) 0.3116(4) 0.088(3) Uani 1 1 d .
N6 N -0.0545(9) 0.1034(4) 0.5406(4) 0.094(3) Uani 1 1 d .
N7 N 0.1043(6) 0.1528(2) 0.1794(2) 0.0374(15) Uani 1 1 d .
N8 N 0.3311(6) 0.1514(3) 0.2042(2) 0.0388(15) Uani 1 1 d .
N9 N 0.7383(6) 0.4375(3) 0.4474(3) 0.0531(18) Uani 1 1 d .
C25 C 0.7627(10) 0.4315(5) 0.3933(4) 0.085(3) Uani 1 1 d .
H25A H 0.6974 0.4136 0.3694 0.128 Uiso 1 1 calc R
H25B H 0.8308 0.4081 0.3956 0.128 Uiso 1 1 calc R
H25C H 0.7758 0.4690 0.3797 0.128 Uiso 1 1 calc R
C26 C 0.7295(11) 0.3782(5) 0.4685(5) 0.095(4) Uani 1 1 d .
H26A H 0.7098 0.3804 0.5030 0.142 Uiso 1 1 calc R
H26B H 0.8028 0.3587 0.4723 0.142 Uiso 1 1 calc R
H26C H 0.6701 0.3571 0.4439 0.142 Uiso 1 1 calc R
C27 C 0.8377(10) 0.4693(5) 0.4824(5) 0.090(4) Uani 1 1 d .
H27A H 0.8279 0.4700 0.5187 0.135 Uiso 1 1 calc R
H27B H 0.8395 0.5082 0.4695 0.135 Uiso 1 1 calc R
H27C H 0.9094 0.4503 0.4814 0.135 Uiso 1 1 calc R
C28 C 0.6301(9) 0.4690(5) 0.4441(6) 0.119(5) Uani 1 1 d .
H36A H 0.6192 0.4759 0.4797 0.179 Uiso 1 1 calc R
H36B H 0.5661 0.4467 0.4241 0.179 Uiso 1 1 calc R
H36C H 0.6337 0.5052 0.4263 0.179 Uiso 1 1 calc R
N10 N -0.2999(7) 0.0405(3) 0.4290(3) 0.063(2) Uani 1 1 d .
C29 C -0.3109(12) 0.0296(5) 0.4854(5) 0.103(4) Uani 1 1 d .
H29A H -0.2441 0.0451 0.5102 0.154 Uiso 1 1 calc R
H29B H -0.3155 -0.0112 0.4911 0.154 Uiso 1 1 calc R
H29C H -0.3801 0.0480 0.4910 0.154 Uiso 1 1 calc R
C30 C -0.3969(10) 0.0128(5) 0.3899(5) 0.095(4) Uani 1 1 d .
H30A H -0.3992 0.0272 0.3544 0.143 Uiso 1 1 calc R
H30B H -0.4692 0.0214 0.3996 0.143 Uiso 1 1 calc R
H30C H -0.3853 -0.0282 0.3905 0.143 Uiso 1 1 calc R
C31 C -0.3023(11) 0.1044(4) 0.4201(5) 0.096(4) Uani 1 1 d .
H31A H -0.2953 0.1124 0.3841 0.143 Uiso 1 1 calc R
H31B H -0.2386 0.1219 0.4453 0.143 Uiso 1 1 calc R
H31C H -0.3745 0.1197 0.4254 0.143 Uiso 1 1 calc R
C32 C -0.1875(9) 0.0162(5) 0.4224(5) 0.095(4) Uani 1 1 d .
H28A H -0.1837 0.0186 0.3853 0.142 Uiso 1 1 calc R
H28B H -0.1818 -0.0234 0.4336 0.142 Uiso 1 1 calc R
H28C H -0.1243 0.0378 0.4441 0.142 Uiso 1 1 calc R
N11 N -0.1378(12) 0.4228(4) 0.1896(4) 0.113(4) Uani 1 1 d .
C33 C -0.0423(12) 0.4422(6) 0.2344(5) 0.115(5) Uani 1 1 d .
H33A H 0.0242 0.4525 0.2205 0.172 Uiso 1 1 calc R
H33B H -0.0217 0.4116 0.2602 0.172 Uiso 1 1 calc R
H33C H -0.0675 0.4752 0.2514 0.172 Uiso 1 1 calc R
C34 C -0.1230(13) 0.3642(6) 0.1777(6) 0.126(5) Uiso 1 1 d .
H34A H -0.0456 0.3584 0.1726 0.189 Uiso 1 1 calc R
H34B H -0.1787 0.3538 0.1454 0.189 Uiso 1 1 calc R
H34C H -0.1346 0.3406 0.2070 0.189 Uiso 1 1 calc R
C35 C -0.1444(13) 0.4591(7) 0.1429(6) 0.132(5) Uiso 1 1 d .
H35A H -0.0688 0.4618 0.1350 0.198 Uiso 1 1 calc R
H35B H -0.1704 0.4969 0.1501 0.198 Uiso 1 1 calc R
H35C H -0.1983 0.4427 0.1126 0.198 Uiso 1 1 calc R
C36 C -0.2530(14) 0.4296(7) 0.2108(7) 0.147(6) Uiso 1 1 d .
H32A H -0.3187 0.4182 0.1831 0.220 Uiso 1 1 calc R
H32B H -0.2618 0.4692 0.2202 0.220 Uiso 1 1 calc R
H32C H -0.2483 0.4057 0.2419 0.220 Uiso 1 1 calc R

loop_
_atom_site_aniso_label
_atom_site_aniso_U_11
_atom_site_aniso_U_22
_atom_site_aniso_U_33
_atom_site_aniso_U_23
_atom_site_aniso_U_13
_atom_site_aniso_U_12
Nb1 0.0385(4) 0.0264(4) 0.0261(3) -0.0027(3) 0.0060(3) 0.0006(3)
Nb2 0.0382(4) 0.0303(4) 0.0284(3) 0.0009(3) 0.0042(3) 0.0040(3)
Nb3 0.0387(4) 0.0274(4) 0.0268(3) -0.0038(3) 0.0089(3) -0.0038(3)
Nb4 0.0354(4) 0.0292(4) 0.0281(3) -0.0002(3) 0.0069(3) -0.0056(3)
Nb5 0.0340(4) 0.0334(4) 0.0284(3) 0.0004(3) 0.0041(3) 0.0017(3)
Nb6 0.0421(4) 0.0302(4) 0.0298(4) -0.0012(3) 0.0115(3) -0.0056(3)
Mn1 0.0415(7) 0.0262(6) 0.0340(6) -0.0016(5) 0.0074(5) -0.0023(5)
Cl1 0.0477(12) 0.0427(11) 0.0309(10) -0.0030(8) 0.0004(8) 0.0009(9)
Cl2 0.0583(13) 0.0324(10) 0.0386(11) -0.0031(8) 0.0073(9) -0.0113(9)
Cl3 0.0575(13) 0.0483(12) 0.0365(10) -0.0069(9) 0.0209(9) -0.0072(10)
Cl4 0.0499(12) 0.0422(11) 0.0450(11) -0.0032(9) 0.0061(9) 0.0146(9)
Cl5 0.0577(13) 0.0388(11) 0.0463(12) -0.0034(9) 0.0095(10) 0.0122(10)
Cl6 0.0666(14) 0.0367(11) 0.0406(11) 0.0117(9) 0.0105(10) 0.0007(10)
Cl7 0.0348(11) 0.0592(13) 0.0455(12) 0.0014(10) 0.0069(9) -0.0018(9)
Cl8 0.0440(11) 0.0487(12) 0.0314(10) -0.0050(8) 0.0028(8) -0.0039(9)
Cl9 0.0538(13) 0.0412(11) 0.0383(11) 0.0107(9) 0.0055(9) 0.0001(9)
Cl10 0.0642(14) 0.0342(11) 0.0442(11) -0.0085(9) 0.0186(10) -0.0173(9)
Cl11 0.0486(12) 0.0452(11) 0.0362(10) -0.0057(8) 0.0188(9) -0.0106(9)
Cl12 0.0349(11) 0.0622(14) 0.0484(12) 0.0002(10) 0.0093(9) -0.0062(10)
C1 0.050(5) 0.035(4) 0.037(5) -0.002(4) 0.004(4) -0.002(4)
C2 0.072(7) 0.055(6) 0.049(5) 0.001(5) 0.006(5) 0.014(5)
C3 0.052(5) 0.033(4) 0.037(5) 0.003(4) 0.018(4) -0.005(4)
C4 0.061(6) 0.049(5) 0.054(6) -0.004(4) 0.017(5) -0.012(5)
C5 0.050(6) 0.058(6) 0.051(5) 0.004(4) 0.007(5) 0.006(5)
C6 0.074(7) 0.065(6) 0.044(5) -0.011(5) 0.018(5) -0.017(5)
C7 0.042(5) 0.031(4) 0.037(4) 0.004(3) 0.003(4) 0.002(3)
C8 0.058(6) 0.041(5) 0.040(5) -0.006(4) 0.007(4) -0.019(4)
C9 0.048(5) 0.049(5) 0.053(5) 0.009(4) -0.002(4) -0.004(4)
C10 0.062(6) 0.027(4) 0.038(4) -0.006(3) 0.007(4) 0.002(4)
C11 0.056(5) 0.034(4) 0.033(4) 0.006(3) 0.003(4) -0.004(4)
C12 0.056(6) 0.055(6) 0.052(5) -0.007(4) 0.007(4) -0.016(5)
C13 0.049(5) 0.032(4) 0.049(5) 0.001(4) -0.002(4) -0.007(4)
C14 0.051(5) 0.034(5) 0.062(6) 0.001(4) 0.008(4) 0.008(4)
C15 0.050(5) 0.032(4) 0.037(4) 0.001(3) 0.004(4) -0.003(4)
C16 0.061(6) 0.031(4) 0.034(4) 0.010(3) 0.006(4) -0.008(4)
C17 0.039(5) 0.041(5) 0.049(5) 0.002(4) 0.010(4) 0.003(4)
C18 0.058(6) 0.035(5) 0.035(4) -0.004(3) 0.008(4) -0.004(4)
C19 0.053(7) 0.102(9) 0.090(8) -0.016(7) -0.008(6) -0.028(6)
C20 0.038(5) 0.051(6) 0.091(7) -0.004(5) -0.007(5) 0.004(4)
C21 0.054(6) 0.093(8) 0.070(7) 0.002(6) 0.007(5) 0.011(6)
C22 0.043(6) 0.061(6) 0.075(7) 0.001(5) 0.003(5) 0.001(5)
C23 0.055(6) 0.049(6) 0.060(6) 0.005(4) -0.017(5) -0.013(5)
C24 0.055(6) 0.039(5) 0.065(6) -0.003(4) 0.007(5) 0.004(4)
O1 0.047(3) 0.026(3) 0.046(3) -0.001(2) 0.007(3) -0.001(2)
O2 0.040(3) 0.030(3) 0.041(3) 0.001(2) -0.002(2) -0.001(2)
O3 0.046(4) 0.060(4) 0.109(6) 0.004(4) -0.014(4) 0.000(3)
O4 0.041(4) 0.079(5) 0.125(6) -0.002(5) -0.015(4) -0.008(4)
N1 0.067(5) 0.036(4) 0.035(4) -0.007(3) 0.017(3) 0.008(3)
N2 0.098(8) 0.124(9) 0.071(6) 0.014(6) -0.010(6) 0.060(7)
N3 0.071(5) 0.036(4) 0.039(4) -0.010(3) 0.020(4) -0.009(3)
N4 0.077(6) 0.081(6) 0.093(7) 0.016(5) 0.035(5) -0.026(5)
N5 0.079(7) 0.111(8) 0.065(6) 0.008(5) 0.000(5) 0.035(6)
N6 0.109(8) 0.101(7) 0.085(7) 0.002(6) 0.052(6) -0.052(6)
N7 0.048(4) 0.030(3) 0.035(3) -0.001(3) 0.010(3) 0.004(3)
N8 0.042(4) 0.041(4) 0.030(3) 0.003(3) 0.001(3) -0.009(3)
N9 0.054(5) 0.046(4) 0.062(5) 0.007(4) 0.019(4) -0.004(4)
C25 0.084(8) 0.111(10) 0.063(7) 0.019(6) 0.018(6) -0.006(7)
C26 0.121(11) 0.076(8) 0.083(8) 0.025(6) 0.016(7) -0.028(7)
C27 0.088(9) 0.084(8) 0.091(9) -0.021(7) 0.007(7) -0.021(7)
C28 0.052(7) 0.085(9) 0.225(17) -0.031(10) 0.040(9) 0.012(6)
N10 0.071(6) 0.045(5) 0.080(6) -0.009(4) 0.030(5) -0.012(4)
C29 0.125(11) 0.101(10) 0.091(9) -0.002(8) 0.044(8) -0.025(8)
C30 0.097(10) 0.085(9) 0.108(10) -0.013(7) 0.031(8) -0.015(7)
C31 0.102(10) 0.051(7) 0.141(11) 0.006(7) 0.042(8) -0.001(6)
C32 0.068(8) 0.085(8) 0.140(11) -0.018(8) 0.043(8) 0.000(6)
N11 0.231(14) 0.037(5) 0.063(6) -0.010(4) 0.019(7) -0.005(7)
C33 0.117(11) 0.123(12) 0.096(10) -0.028(9) 0.006(8) -0.012(9)

loop_
_atom_type_symbol
_atom_type_description
_atom_type_scat_dispersion_real
_atom_type_scat_dispersion_imag
_atom_type_scat_source
C C 0.0033 0.0016 'International Tables Vol C Tables 4.2.6.8 and 6.1.1.4'
H H 0.0000 0.0000 'International Tables Vol C Tables 4.2.6.8 and 6.1.1.4'
N N 0.0061 0.0033 'International Tables Vol C Tables 4.2.6.8 and 6.1.1.4'
O O 0.0106 0.0060 'International Tables Vol C Tables 4.2.6.8 and 6.1.1.4'
Cl Cl 0.1484 0.1585 'International Tables Vol C Tables 4.2.6.8 and 6.1.1.4'
Mn Mn 0.3368 0.7283 'International Tables Vol C Tables 4.2.6.8 and 6.1.1.4'
Nb Nb -2.0727 0.6215 'International Tables Vol C Tables 4.2.6.8 and 6.1.1.4'

loop_
_geom_angle_atom_site_label_1
_geom_angle_atom_site_label_2
_geom_angle_atom_site_label_3
_geom_angle
_geom_angle_site_symmetry_3
C1 Nb1 Cl1 81.7(2) .
C1 Nb1 Cl3 79.8(2) .
Cl1 Nb1 Cl3 89.13(7) .
C1 Nb1 Cl4 81.0(2) .
Cl1 Nb1 Cl4 162.66(7) .
Cl3 Nb1 Cl4 88.99(8) .
C1 Nb1 Cl2 82.8(2) .
Cl1 Nb1 Cl2 88.64(7) .
Cl3 Nb1 Cl2 162.66(7) .
Cl4 Nb1 Cl2 88.04(7) .
C1 Nb1 Nb4 136.6(2) .
Cl1 Nb1 Nb4 96.09(5) .
Cl3 Nb1 Nb4 143.56(5) .
Cl4 Nb1 Nb4 95.64(6) .
Cl2 Nb1 Nb4 53.78(5) .
C1 Nb1 Nb2 135.2(2) .
Cl1 Nb1 Nb2 53.54(5) .
Cl3 Nb1 Nb2 96.16(6) .
Cl4 Nb1 Nb2 143.78(5) .
Cl2 Nb1 Nb2 96.32(6) .
Nb4 Nb1 Nb2 60.19(2) .
C1 Nb1 Nb5 134.5(2) .
Cl1 Nb1 Nb5 143.81(5) .
Cl3 Nb1 Nb5 95.68(6) .
Cl4 Nb1 Nb5 53.52(5) .
Cl2 Nb1 Nb5 96.26(5) .
Nb4 Nb1 Nb5 60.14(3) .
Nb2 Nb1 Nb5 90.27(3) .
C1 Nb1 Nb6 133.2(2) .
Cl1 Nb1 Nb6 96.22(5) .
Cl3 Nb1 Nb6 53.42(5) .
Cl4 Nb1 Nb6 96.47(6) .
Cl2 Nb1 Nb6 143.92(5) .
Nb4 Nb1 Nb6 90.15(3) .
Nb2 Nb1 Nb6 60.11(3) .
Nb5 Nb1 Nb6 60.03(2) .
C2 Nb2 Cl6 80.4(3) .
C2 Nb2 Cl7 82.7(3) .
Cl6 Nb2 Cl7 163.03(7) .
C2 Nb2 Cl1 82.0(2) .
Cl6 Nb2 Cl1 88.08(7) .
Cl7 Nb2 Cl1 88.74(7) .
C2 Nb2 Cl5 81.3(2) .
Cl6 Nb2 Cl5 88.57(7) .
Cl7 Nb2 Cl5 89.72(8) .
Cl1 Nb2 Cl5 163.35(7) .
C2 Nb2 Nb1 135.4(2) .
Cl6 Nb2 Nb1 95.42(6) .
Cl7 Nb2 Nb1 96.04(6) .
Cl1 Nb2 Nb1 53.42(5) .
Cl5 Nb2 Nb1 143.19(6) .
C2 Nb2 Nb3 134.9(2) .
Cl6 Nb2 Nb3 96.66(6) .
Cl7 Nb2 Nb3 95.88(5) .
Cl1 Nb2 Nb3 143.08(5) .
Cl5 Nb2 Nb3 53.55(5) .
Nb1 Nb2 Nb3 89.66(3) .
C2 Nb2 Nb4 136.3(3) .
Cl6 Nb2 Nb4 143.36(6) .
Cl7 Nb2 Nb4 53.58(5) .
Cl1 Nb2 Nb4 95.71(5) .
Cl5 Nb2 Nb4 96.70(5) .
Nb1 Nb2 Nb4 59.79(3) .
Nb3 Nb2 Nb4 59.82(3) .
C2 Nb2 Nb6 133.9(3) .
Cl6 Nb2 Nb6 53.52(6) .
Cl7 Nb2 Nb6 143.44(6) .
Cl1 Nb2 Nb6 96.06(6) .
Cl5 Nb2 Nb6 95.03(6) .
Nb1 Nb2 Nb6 60.01(2) .
Nb3 Nb2 Nb6 59.82(3) .
Nb4 Nb2 Nb6 89.85(3) .
C3 Nb3 Cl11 77.84(19) .
C3 Nb3 Cl8 79.1(2) .
Cl11 Nb3 Cl8 89.74(7) .
C3 Nb3 Cl10 84.88(19) .
Cl11 Nb3 Cl10 162.59(7) .
Cl8 Nb3 Cl10 89.07(7) .
C3 Nb3 Cl5 83.8(2) .
Cl11 Nb3 Cl5 88.94(7) .
Cl8 Nb3 Cl5 162.75(7) .
Cl10 Nb3 Cl5 87.09(8) .
C3 Nb3 Nb5 132.1(2) .
Cl11 Nb3 Nb5 96.60(5) .
Cl8 Nb3 Nb5 53.20(5) .
Cl10 Nb3 Nb5 96.56(6) .
Cl5 Nb3 Nb5 144.00(5) .
C3 Nb3 Nb4 131.07(18) .
Cl11 Nb3 Nb4 53.35(5) .
Cl8 Nb3 Nb4 95.92(5) .
Cl10 Nb3 Nb4 144.02(5) .
Cl5 Nb3 Nb4 97.06(6) .
Nb5 Nb3 Nb4 60.15(3) .
C3 Nb3 Nb6 138.61(18) .
Cl11 Nb3 Nb6 143.53(5) .
Cl8 Nb3 Nb6 95.86(5) .
Cl10 Nb3 Nb6 53.82(5) .
Cl5 Nb3 Nb6 95.41(6) .
Nb5 Nb3 Nb6 60.15(2) .
Nb4 Nb3 Nb6 90.20(3) .
C3 Nb3 Nb2 137.3(2) .
Cl11 Nb3 Nb2 95.27(5) .
Cl8 Nb3 Nb2 143.47(5) .
Cl10 Nb3 Nb2 96.01(5) .
Cl5 Nb3 Nb2 53.75(5) .
Nb5 Nb3 Nb2 90.27(3) .
Nb4 Nb3 Nb2 60.11(2) .
Nb6 Nb3 Nb2 60.14(3) .
C4 Nb4 Cl11 80.0(2) .
C4 Nb4 Cl7 83.0(2) .
Cl11 Nb4 Cl7 87.76(7) .
C4 Nb4 Cl9 80.0(2) .
Cl11 Nb4 Cl9 89.03(7) .
Cl7 Nb4 Cl9 163.01(7) .
C4 Nb4 Cl2 82.7(2) .
Cl11 Nb4 Cl2 162.72(7) .
Cl7 Nb4 Cl2 88.91(7) .
Cl9 Nb4 Cl2 89.22(7) .
C4 Nb4 Nb1 136.5(2) .
Cl11 Nb4 Nb1 143.48(5) .
Cl7 Nb4 Nb1 95.99(6) .
Cl9 Nb4 Nb1 96.50(6) .
Cl2 Nb4 Nb1 53.78(5) .
C4 Nb4 Nb3 133.5(2) .
Cl11 Nb4 Nb3 53.56(5) .
Cl7 Nb4 Nb3 95.86(6) .
Cl9 Nb4 Nb3 95.62(6) .
Cl2 Nb4 Nb3 143.71(5) .
Nb1 Nb4 Nb3 89.94(3) .
C4 Nb4 Nb5 133.5(2) .
Cl11 Nb4 Nb5 96.58(6) .
Cl7 Nb4 Nb5 143.40(6) .
Cl9 Nb4 Nb5 53.57(5) .
Cl2 Nb4 Nb5 96.19(6) .
Nb1 Nb4 Nb5 60.05(3) .
Nb3 Nb4 Nb5 59.92(2) .
C4 Nb4 Nb2 136.3(2) .
Cl11 Nb4 Nb2 95.39(5) .
Cl7 Nb4 Nb2 53.28(5) .
Cl9 Nb4 Nb2 143.69(6) .
Cl2 Nb4 Nb2 96.19(5) .
Nb1 Nb4 Nb2 60.02(2) .
Nb3 Nb4 Nb2 60.07(3) .
Nb5 Nb4 Nb2 90.12(3) .
C5 Nb5 Cl8 79.9(2) .
C5 Nb5 Cl12 81.3(2) .
Cl8 Nb5 Cl12 88.88(7) .
C5 Nb5 Cl4 83.0(2) .
Cl8 Nb5 Cl4 162.89(7) .
Cl12 Nb5 Cl4 89.34(8) .
C5 Nb5 Cl9 81.8(2) .
Cl8 Nb5 Cl9 88.20(7) .
Cl12 Nb5 Cl9 163.03(7) .
Cl4 Nb5 Cl9 88.56(7) .
C5 Nb5 Nb3 133.6(2) .
Cl8 Nb5 Nb3 53.67(5) .
Cl12 Nb5 Nb3 96.11(6) .
Cl4 Nb5 Nb3 143.42(6) .
Cl9 Nb5 Nb3 95.60(6) .
C5 Nb5 Nb1 136.6(2) .
Cl8 Nb5 Nb1 143.47(6) .
Cl12 Nb5 Nb1 96.00(6) .
Cl4 Nb5 Nb1 53.63(5) .
Cl9 Nb5 Nb1 96.29(5) .
Nb3 Nb5 Nb1 89.80(3) .
C5 Nb5 Nb4 135.3(2) .
Cl8 Nb5 Nb4 96.09(6) .
Cl12 Nb5 Nb4 143.43(6) .
Cl4 Nb5 Nb4 95.47(6) .
Cl9 Nb5 Nb4 53.54(5) .
Nb3 Nb5 Nb4 59.93(2) .
Nb1 Nb5 Nb4 59.80(3) .
C5 Nb5 Nb6 134.7(2) .
Cl8 Nb5 Nb6 96.04(5) .
Cl12 Nb5 Nb6 53.48(5) .
Cl4 Nb5 Nb6 96.55(5) .
Cl9 Nb5 Nb6 143.49(6) .
Nb3 Nb5 Nb6 59.94(3) .
Nb1 Nb5 Nb6 60.04(3) .
Nb4 Nb5 Nb6 89.95(3) .
C6 Nb6 Cl3 82.2(2) .
C6 Nb6 Cl12 83.1(3) .
Cl3 Nb6 Cl12 88.31(8) .
C6 Nb6 Cl6 80.1(3) .
Cl3 Nb6 Cl6 88.09(7) .
Cl12 Nb6 Cl6 163.19(7) .
C6 Nb6 Cl10 80.9(2) .
Cl3 Nb6 Cl10 163.10(7) .
Cl12 Nb6 Cl10 89.24(8) .
Cl6 Nb6 Cl10 89.45(8) .
C6 Nb6 Nb3 134.6(2) .
Cl3 Nb6 Nb3 143.26(5) .
Cl12 Nb6 Nb3 96.07(6) .
Cl6 Nb6 Nb3 96.63(6) .
Cl10 Nb6 Nb3 53.64(5) .
C6 Nb6 Nb5 136.6(3) .
Cl3 Nb6 Nb5 95.70(6) .
Cl12 Nb6 Nb5 53.46(5) .
Cl6 Nb6 Nb5 143.30(6) .
Cl10 Nb6 Nb5 96.25(5) .
Nb3 Nb6 Nb5 59.91(2) .
C6 Nb6 Nb1 135.7(2) .
Cl3 Nb6 Nb1 53.55(5) .
Cl12 Nb6 Nb1 95.91(6) .
Cl6 Nb6 Nb1 95.13(6) .
Cl10 Nb6 Nb1 143.35(5) .
Nb3 Nb6 Nb1 89.71(3) .
Nb5 Nb6 Nb1 59.93(3) .
C6 Nb6 Nb2 133.3(3) .
Cl3 Nb6 Nb2 96.07(6) .
Cl12 Nb6 Nb2 143.53(6) .
Cl6 Nb6 Nb2 53.24(5) .
Cl10 Nb6 Nb2 95.82(6) .
Nb3 Nb6 Nb2 60.04(3) .
Nb5 Nb6 Nb2 90.07(3) .
Nb1 Nb6 Nb2 59.88(2) .
O2 Mn1 O1 94.0(2) .
O2 Mn1 N8 92.3(2) .
O1 Mn1 N8 172.8(2) .
O2 Mn1 N7 173.6(2) .
O1 Mn1 N7 92.4(2) .
N8 Mn1 N7 81.4(3) .
O2 Mn1 N3 90.5(2) .
O1 Mn1 N3 93.5(2) .
N8 Mn1 N3 89.8(2) .
N7 Mn1 N3 88.2(2) .
O2 Mn1 N1 92.7(2) 4_565
O1 Mn1 N1 91.1(2) 4_565
N8 Mn1 N1 85.2(2) 4_565
N7 Mn1 N1 88.0(2) 4_565
N3 Mn1 N1 174.2(2) 4_565
Nb1 Cl1 Nb2 73.04(6) .
Nb4 Cl2 Nb1 72.45(6) .
Nb6 Cl3 Nb1 73.04(6) .
Nb5 Cl4 Nb1 72.85(6) .
Nb3 Cl5 Nb2 72.69(6) .
Nb2 Cl6 Nb6 73.24(6) .
Nb2 Cl7 Nb4 73.13(6) .
Nb5 Cl8 Nb3 73.13(6) .
Nb4 Cl9 Nb5 72.89(6) .
Nb3 Cl10 Nb6 72.54(6) .
Nb4 Cl11 Nb3 73.10(6) .
Nb5 Cl12 Nb6 73.07(6) .
N1 C1 Nb1 174.0(7) .
N2 C2 Nb2 177.2(10) .
N3 C3 Nb3 168.4(6) .
N4 C4 Nb4 174.6(9) .
N5 C5 Nb5 175.4(9) .
N6 C6 Nb6 179.1(10) .
O1 C7 C13 118.6(7) .
O1 C7 C15 123.6(7) .
C13 C7 C15 117.8(7) .
N8 C8 C11 126.3(7) .
C14 C9 O3 124.1(8) .
C14 C9 C23 120.5(8) .
O3 C9 C23 115.3(8) .
N7 C10 C16 109.5(6) .
C18 C11 C12 118.7(8) .
C18 C11 C8 122.9(8) .
C12 C11 C8 118.2(7) .
C22 C12 C11 121.3(8) .
C23 C13 C7 121.7(8) .
C9 C14 C15 119.9(8) .
C7 C15 C14 119.9(7) .
C7 C15 C17 122.8(7) .
C14 C15 C17 117.0(7) .
N8 C16 C10 108.0(6) .
N7 C17 C15 126.7(7) .
O2 C18 C24 118.5(7) .
O2 C18 C11 123.1(7) .
C24 C18 C11 118.4(8) .
C24 C20 C22 122.5(9) .
O4 C22 C12 125.7(9) .
O4 C22 C20 115.9(9) .
C12 C22 C20 118.4(8) .
C13 C23 C9 120.2(8) .
C20 C24 C18 120.7(8) .
O7S1 C38 O7S2 146(5) .
C7 O1 Mn1 129.7(5) .
C18 O2 Mn1 129.7(5) .
C9 O3 C21 116.4(7) .
C22 O4 C19 117.7(8) .
C1 N1 Mn1 148.6(6) 4_566
C3 N3 Mn1 148.6(6) .
C17 N7 C10 121.9(7) .
C17 N7 Mn1 124.5(5) .
C10 N7 Mn1 113.5(5) .
C8 N8 C16 120.8(7) .
C8 N8 Mn1 124.8(6) .
C16 N8 Mn1 114.4(5) .
C28 N9 C25 110.3(9) .
C28 N9 C26 110.6(9) .
C25 N9 C26 107.2(8) .
C28 N9 C27 110.2(8) .
C25 N9 C27 108.1(8) .
C26 N9 C27 110.5(8) .
C30 N10 C32 109.4(8) .
C30 N10 C31 110.0(9) .
C32 N10 C31 110.2(8) .
C30 N10 C29 110.5(8) .
C32 N10 C29 108.7(9) .
C31 N10 C29 108.0(9) .
C34 N11 C35 111.6(11) .
C34 N11 C33 110.5(12) .
C35 N11 C33 110.3(11) .
C34 N11 C36 109.2(12) .
C35 N11 C36 109.5(12) .
C33 N11 C36 105.5(10) .

loop_
_geom_bond_atom_site_label_1
_geom_bond_atom_site_label_2
_geom_bond_distance
_geom_bond_site_symmetry_2
Nb1 C1 2.278(8) .
Nb1 Cl1 2.460(2) .
Nb1 Cl3 2.467(2) .
Nb1 Cl4 2.470(2) .
Nb1 Cl2 2.473(2) .
Nb1 Nb4 2.9232(11) .
Nb1 Nb2 2.9298(10) .
Nb1 Nb5 2.9306(13) .
Nb1 Nb6 2.9338(10) .
Nb2 C2 2.270(10) .
Nb2 Cl6 2.457(2) .
Nb2 Cl7 2.459(2) .
Nb2 Cl1 2.4636(19) .
Nb2 Cl5 2.479(2) .
Nb2 Nb3 2.9341(13) .
Nb2 Nb4 2.9351(10) .
Nb2 Nb6 2.9369(12) .
Nb3 C3 2.288(8) .
Nb3 Cl11 2.4606(19) .
Nb3 Cl8 2.464(2) .
Nb3 Cl10 2.471(2) .
Nb3 Cl5 2.472(2) .
Nb3 Nb5 2.9264(10) .
Nb3 Nb4 2.9266(10) .
Nb3 Nb6 2.9275(11) .
Nb4 C4 2.254(9) .
Nb4 Cl11 2.454(2) .
Nb4 Cl7 2.468(2) .
Nb4 Cl9 2.468(2) .
Nb4 Cl2 2.473(2) .
Nb4 Nb5 2.9332(11) .
Nb5 C5 2.271(9) .
Nb5 Cl8 2.449(2) .
Nb5 Cl12 2.464(2) .
Nb5 Cl4 2.466(2) .
Nb5 Cl9 2.469(2) .
Nb5 Nb6 2.9337(10) .
Nb6 C6 2.253(10) .
Nb6 Cl3 2.463(2) .
Nb6 Cl12 2.464(2) .
Nb6 Cl6 2.466(2) .
Nb6 Cl10 2.477(2) .
Mn1 O2 1.863(5) .
Mn1 O1 1.870(5) .
Mn1 N8 1.990(6) .
Mn1 N7 2.005(6) .
Mn1 N3 2.342(7) .
Mn1 N1 2.347(6) 4_565
C1 N1 1.129(9) .
C2 N2 1.149(11) .
C3 N3 1.126(9) .
C4 N4 1.128(11) .
C5 N5 1.123(11) .
C6 N6 1.146(11) .
C7 O1 1.331(9) .
C7 C13 1.396(10) .
C7 C15 1.414(10) .
C8 N8 1.282(10) .
C8 C11 1.444(11) .
C9 C14 1.363(11) .
C9 O3 1.388(10) .
C9 C23 1.392(12) .
C10 N7 1.470(9) .
C10 C16 1.484(11) .
C11 C18 1.401(10) .
C11 C12 1.431(11) .
C12 C22 1.357(12) .
C13 C23 1.372(11) .
C14 C15 1.420(11) .
C15 C17 1.429(10) .
C16 N8 1.477(9) .
C17 N7 1.289(9) .
C18 O2 1.345(9) .
C18 C24 1.401(11) .
C19 O4 1.389(11) .
C20 C24 1.353(12) .
C20 C22 1.383(12) .
C21 O3 1.424(11) .
C22 O4 1.351(10) .
C37 O5S 1.23(3) .
C38 O7S1 1.33(5) .
C38 O7S2 1.39(5) .
C39 O8S 1.57(4) .
N1 Mn1 2.347(6) 4_566
N9 C28 1.456(12) .
N9 C25 1.479(12) .
N9 C26 1.489(12) .
N9 C27 1.495(12) .
N10 C30 1.481(13) .
N10 C32 1.484(12) .
N10 C31 1.495(12) .
N10 C29 1.495(13) .
N11 C34 1.409(15) .
N11 C35 1.446(16) .
N11 C33 1.479(15) .
N11 C36 1.580(18) .
